data_1521926
loop_
_publ_author_name
'Sidey, V.I.'
'Voroshilov, Yu.V.'
'Kun, S.V.'
'Peresh, E.Yu.'

_publ_section_title
;
 Crystal growth and X-ray structure determination of Rb3 Bi2 I9
;
_journal_name_full 'Journal of Alloys Compd.'
_journal_page_first 53
_journal_page_last 58
_journal_volume 296
_journal_year 2000
_chemical_formula_sum 'Bi2 I9 Rb3'
_chemical_name_systematic 'Rb3 (Bi2 I9)'
_space_group_IT_number 7
_symmetry_space_group_name_Hall 'P -2yc'
_symmetry_space_group_name_H-M 'P 1 c 1'
_cell_angle_alpha 90
_cell_angle_beta 125.39
_cell_angle_gamma 90
_cell_formula_units_Z 4
_cell_length_a 14.69
_cell_length_b 8.195
_cell_length_c 25.645
_cell_volume 2516.825
_citation_journal_id_ASTM JALCEU
_cod_data_source_file Sidey_JALCEU_2000_1189.cif
_cod_data_source_block Bi2I9Rb3
_cod_database_code 1521926

loop_
_symmetry_equiv_pos_as_xyz
x,y,z
x,-y,z+1/2

loop_
_atom_site_label
_atom_site_type_symbol
_atom_site_fract_x
_atom_site_fract_y
_atom_site_fract_z
_atom_site_occupancy
_atom_site_U_iso_or_equiv
I4 I-1 0.748 0.647 0.9118 1 0.0
I10 I-1 0.523 0.041 0.2303 1 0.0
Bi1 Bi+3 0.4999 0.253 0.997 1 0.0
I3 I-1 0.0437 0.443 0.9377 1 0.0
I7 I-1 0.0234 0.449 0.2583 1 0.0
I18 I-1 0.7443 0.709 0.2326 1 0.0
I15 I-1 0.458 0.535 0.2369 1 0.0
Rb1 Rb+1 0.251 0.72 0.934 1 0.0
I17 I-1 0.474 0.458 0.0818 1 0.0
Rb5 Rb+1 0.238 0.272 0.0733 1 0.0
I1 I-1 0.237 0.152 0.2288 1 0.0
Rb2 Rb+1 0.258 0.696 0.2662 1 0.0
I12 I-1 0.449 0.56 0.903 1 0.0
Bi3 Bi+3 0 0.753 0 1 0.0
I6 I-1 0.026 0.562 0.1064 1 0.0
I16 I-1 0.9728 0.065 0.3754 1 0.0
Bi4 Bi+3 0.4782 0.239 0.3075 1 0.0
I14 I-1 0.543 0.077 0.8982 1 0.0
I13 I-1 0.956 0.958 0.2137 1 0.0
I5 I-1 0.25 0.819 0.0811 1 0.0
Bi2 Bi+3 0.9816 0.735 0.3101 1 0.0
I9 I-1 0.951 0.059 0.0374 1 0.0
Rb6 Rb+1 0.752 0.761 0.048 1 0.0
I2 I-1 0.735 0.329 0.0634 1 0.0
I8 I-1 0.535 0.938 0.0647 1 0.0
I11 I-1 0.2424 0.188 0.8935 1 0.0
Rb4 Rb+1 0.76 0.225 0.8828 1 0.0
Rb3 Rb+1 0.738 0.246 0.2121 1 0.0
